data_2226890
loop_
_publ_author_name
'Yue, Si-Yu'
'Lu, Jiu-Fu'

_publ_section_title
;
 Dibromido{2-[1-(cyclopropylimino)ethyl]pyridine}zinc(II)
;
_journal_coeditor_code HB5526
_journal_issue 8
_journal_name_full 'Acta Crystallographica Section E'
_journal_page_first m880
_journal_paper_doi 10.1107/S1600536810025201
_journal_volume 66
_journal_year 2010
_chemical_formula_iupac '[Zn Br2 (C10 H12 N2)]'
_chemical_formula_moiety 'C10 H12 Br2 N2 Zn'
_chemical_formula_sum 'C10 H12 Br2 N2 Zn'
_chemical_formula_weight 385.41
_chemical_name_systematic
;
Dibromido{2-[1-(cyclopropylimino)ethyl]pyridine}zinc(II)
;
_space_group_IT_number 4
_symmetry_cell_setting monoclinic
_symmetry_space_group_name_Hall 'P 2yb'
_symmetry_space_group_name_H-M 'P 1 21 1'
_atom_sites_solution_hydrogens geom
_atom_sites_solution_primary direct
_atom_sites_solution_secondary difmap
_audit_creation_method SHELXL-97
_cell_angle_alpha 90.00
_cell_angle_beta 111.820(3)
_cell_angle_gamma 90.00
_cell_formula_units_Z 2
_cell_length_a 7.029(3)
_cell_length_b 14.090(3)
_cell_length_c 7.037(2)
_cell_measurement_reflns_used 1405
_cell_measurement_temperature 298(2)
_cell_measurement_theta_max 25.0
_cell_measurement_theta_min 2.8
_cell_volume 647.0(4)
_computing_cell_refinement 'SAINT (Bruker, 2004)'
_computing_data_collection 'APEX2 (Bruker, 2004)'
_computing_data_reduction 'SAINT (Bruker, 2004)'
_computing_molecular_graphics 'SHELXTL (Sheldrick, 2008)'
_computing_publication_material 'SHELXTL (Sheldrick, 2008)'
_computing_structure_refinement 'SHELXL97 (Sheldrick, 2008)'
_computing_structure_solution 'SHELXS97 (Sheldrick, 2008)'
_diffrn_ambient_temperature 298(2)
_diffrn_measured_fraction_theta_full 0.999
_diffrn_measured_fraction_theta_max 0.999
_diffrn_measurement_device_type 'Bruker APEXII CCD'
_diffrn_measurement_method '\w scans'
_diffrn_radiation_monochromator graphite
_diffrn_radiation_source 'fine-focus sealed tube'
_diffrn_radiation_type MoK\a
_diffrn_radiation_wavelength 0.71073
_diffrn_reflns_av_R_equivalents 0.1041
_diffrn_reflns_av_sigmaI/netI 0.1057
_diffrn_reflns_limit_h_max 8
_diffrn_reflns_limit_h_min -8
_diffrn_reflns_limit_k_max 17
_diffrn_reflns_limit_k_min -18
_diffrn_reflns_limit_l_max 8
_diffrn_reflns_limit_l_min -8
_diffrn_reflns_number 4060
_diffrn_reflns_theta_full 27.00
_diffrn_reflns_theta_max 27.00
_diffrn_reflns_theta_min 2.89
_diffrn_standards_number 0
_exptl_absorpt_coefficient_mu 8.044
_exptl_absorpt_correction_T_max 0.283
_exptl_absorpt_correction_T_min 0.259
_exptl_absorpt_correction_type multi-scan
_exptl_absorpt_process_details '(SADABS; Sheldrick, 2004)'
_exptl_crystal_colour colourless
_exptl_crystal_density_diffrn 1.978
_exptl_crystal_density_method 'not measured'
_exptl_crystal_description Block
_exptl_crystal_F_000 372
_exptl_crystal_size_max 0.23
_exptl_crystal_size_mid 0.23
_exptl_crystal_size_min 0.21
_refine_diff_density_max 0.956
_refine_diff_density_min -1.094
_refine_ls_abs_structure_details 'Flack (1983), 957 Friedel pairs'
_refine_ls_abs_structure_Flack -0.05(3)
_refine_ls_extinction_method none
_refine_ls_goodness_of_fit_ref 0.947
_refine_ls_hydrogen_treatment constr
_refine_ls_matrix_type full
_refine_ls_number_parameters 137
_refine_ls_number_reflns 2408
_refine_ls_number_restraints 1
_refine_ls_restrained_S_all 0.947
_refine_ls_R_factor_all 0.0894
_refine_ls_R_factor_gt 0.0625
_refine_ls_shift/su_max 0.000
_refine_ls_shift/su_mean 0.000
_refine_ls_structure_factor_coef Fsqd
_refine_ls_weighting_details 'calc w=1/[\s^2^(Fo^2^)+(0.0966P)^2^] where P=(Fo^2^+2Fc^2^)/3'
_refine_ls_weighting_scheme calc
_refine_ls_wR_factor_gt 0.1493
_refine_ls_wR_factor_ref 0.1652
_reflns_number_gt 1708
_reflns_number_total 2408
_reflns_threshold_expression I>2\s(I)
_cod_data_source_file hb5526.cif
_cod_data_source_block I
_cod_original_sg_symbol_H-M 'P 21'
_cod_database_code 2226890
_cod_database_fobs_code 2226890

loop_
_symmetry_equiv_pos_as_xyz
'x, y, z'
'-x, y+1/2, -z'

loop_
_atom_site_type_symbol
_atom_site_label
_atom_site_fract_x
_atom_site_fract_y
_atom_site_fract_z
_atom_site_U_iso_or_equiv
_atom_site_adp_type
_atom_site_calc_flag
_atom_site_refinement_flags
_atom_site_occupancy
_atom_site_disorder_assembly
_atom_site_disorder_group
Zn Zn1 0.01583(18) 0.10050(8) 0.5412(2) 0.0380(3) Uani d . 1 . .
Br Br1 -0.0650(2) -0.05302(9) 0.6175(2) 0.0601(4) Uani d . 1 . .
Br Br2 0.0576(2) 0.12235(9) 0.2262(2) 0.0559(4) Uani d . 1 . .
N N1 -0.1663(14) 0.2047(7) 0.5832(15) 0.040(2) Uani d . 1 . .
N N2 0.2313(14) 0.1748(7) 0.7783(14) 0.036(2) Uani d . 1 . .
C C1 -0.3710(18) 0.2147(10) 0.491(2) 0.050(3) Uani d . 1 . .
H H1 -0.4447 0.1674 0.4022 0.060 Uiso calc R 1 . .
C C2 -0.477(2) 0.2918(10) 0.524(2) 0.053(3) Uani d . 1 . .
H H2 -0.6184 0.2965 0.4582 0.064 Uiso calc R 1 . .
C C3 -0.369(2) 0.3597(10) 0.652(2) 0.057(4) Uani d . 1 . .
H H3 -0.4351 0.4134 0.6742 0.069 Uiso calc R 1 . .
C C4 -0.158(2) 0.3503(9) 0.753(2) 0.047(3) Uani d . 1 . .
H H4 -0.0833 0.3966 0.8450 0.056 Uiso calc R 1 . .
C C5 -0.0622(16) 0.2727(8) 0.7166(16) 0.034(2) Uani d . 1 . .
C C6 0.1628(17) 0.2531(8) 0.8195(16) 0.036(2) Uani d . 1 . .
C C7 0.288(2) 0.3276(9) 0.968(2) 0.058(4) Uani d . 1 . .
H H7A 0.2300 0.3390 1.0702 0.087 Uiso calc R 1 . .
H H7B 0.2870 0.3854 0.8960 0.087 Uiso calc R 1 . .
H H7C 0.4265 0.3057 1.0337 0.087 Uiso calc R 1 . .
C C8 0.4414(17) 0.1441(9) 0.8788(19) 0.044(3) Uani d . 1 . .
H H8 0.5438 0.1939 0.9385 0.053 Uiso calc R 1 . .
C C9 0.471(2) 0.0526(10) 0.995(2) 0.051(3) Uani d . 1 . .
H H9A 0.3501 0.0188 0.9917 0.061 Uiso calc R 1 . .
H H9B 0.5889 0.0474 1.1220 0.061 Uiso calc R 1 . .
C C10 0.511(2) 0.0589(11) 0.799(2) 0.058(4) Uani d . 1 . .
H H10A 0.6518 0.0572 0.8084 0.070 Uiso calc R 1 . .
H H10B 0.4131 0.0285 0.6781 0.070 Uiso calc R 1 . .

loop_
_atom_site_aniso_label
_atom_site_aniso_U_11
_atom_site_aniso_U_22
_atom_site_aniso_U_33
_atom_site_aniso_U_12
_atom_site_aniso_U_13
_atom_site_aniso_U_23
Zn1 0.0393(6) 0.0335(7) 0.0441(7) -0.0027(6) 0.0189(5) -0.0084(6)
Br1 0.0749(9) 0.0420(7) 0.0784(10) -0.0192(7) 0.0460(8) -0.0117(7)
Br2 0.0672(8) 0.0607(9) 0.0464(7) -0.0071(6) 0.0287(7) -0.0038(6)
N1 0.039(5) 0.039(6) 0.039(5) 0.000(4) 0.010(4) -0.005(4)
N2 0.040(5) 0.037(5) 0.029(5) 0.004(4) 0.011(4) 0.009(4)
C1 0.043(7) 0.061(8) 0.045(7) 0.001(6) 0.016(6) 0.001(6)
C2 0.056(8) 0.056(8) 0.056(8) 0.029(7) 0.030(7) 0.009(7)
C3 0.069(9) 0.045(8) 0.066(9) 0.028(7) 0.035(8) 0.013(7)
C4 0.066(8) 0.034(6) 0.045(7) 0.006(6) 0.026(7) 0.001(5)
C5 0.035(6) 0.038(6) 0.028(5) 0.003(5) 0.009(5) 0.009(5)
C6 0.051(7) 0.031(6) 0.030(6) -0.002(5) 0.020(5) 0.001(4)
C7 0.065(9) 0.041(8) 0.061(9) -0.007(6) 0.016(8) -0.014(6)
C8 0.032(6) 0.043(7) 0.052(7) 0.002(5) 0.009(5) 0.001(6)
C9 0.052(8) 0.047(7) 0.054(7) 0.012(6) 0.019(7) 0.015(6)
C10 0.046(7) 0.079(10) 0.047(7) 0.018(7) 0.015(6) 0.007(7)

loop_
_atom_type_symbol
_atom_type_description
_atom_type_scat_dispersion_real
_atom_type_scat_dispersion_imag
_atom_type_scat_source
C C 0.0033 0.0016 'International Tables Vol C Tables 4.2.6.8 and 6.1.1.4'
H H 0.0000 0.0000 'International Tables Vol C Tables 4.2.6.8 and 6.1.1.4'
Br Br -0.2901 2.4595 'International Tables Vol C Tables 4.2.6.8 and 6.1.1.4'
N N 0.0061 0.0033 'International Tables Vol C Tables 4.2.6.8 and 6.1.1.4'
Zn Zn 0.2839 1.4301 'International Tables Vol C Tables 4.2.6.8 and 6.1.1.4'

loop_
_geom_angle_atom_site_label_1
_geom_angle_atom_site_label_2
_geom_angle_atom_site_label_3
_geom_angle_site_symmetry_1
_geom_angle_site_symmetry_3
_geom_angle
_geom_angle_publ_flag
N1 Zn1 N2 . . 80.2(4) n
N1 Zn1 Br1 . . 114.3(3) n
N2 Zn1 Br1 . . 116.6(3) n
N1 Zn1 Br2 . . 110.2(3) n
N2 Zn1 Br2 . . 112.4(3) n
Br1 Zn1 Br2 . . 117.36(7) n
C1 N1 C5 . . 117.7(10) ?
C1 N1 Zn1 . . 128.4(8) ?
C5 N1 Zn1 . . 113.8(7) ?
C6 N2 C8 . . 123.3(11) ?
C6 N2 Zn1 . . 113.2(7) ?
C8 N2 Zn1 . . 123.4(8) ?
N1 C1 C2 . . 123.2(13) ?
N1 C1 H1 . . 118.4 ?
C2 C1 H1 . . 118.4 ?
C3 C2 C1 . . 117.8(12) ?
C3 C2 H2 . . 121.1 ?
C1 C2 H2 . . 121.1 ?
C2 C3 C4 . . 120.3(12) ?
C2 C3 H3 . . 119.8 ?
C4 C3 H3 . . 119.8 ?
C5 C4 C3 . . 119.3(12) ?
C5 C4 H4 . . 120.4 ?
C3 C4 H4 . . 120.4 ?
N1 C5 C4 . . 121.6(10) ?
N1 C5 C6 . . 114.0(10) ?
C4 C5 C6 . . 124.3(11) ?
N2 C6 C5 . . 117.9(10) ?
N2 C6 C7 . . 125.7(11) ?
C5 C6 C7 . . 116.4(10) ?
C6 C7 H7A . . 109.5 ?
C6 C7 H7B . . 109.5 ?
H7A C7 H7B . . 109.5 ?
C6 C7 H7C . . 109.5 ?
H7A C7 H7C . . 109.5 ?
H7B C7 H7C . . 109.5 ?
N2 C8 C10 . . 118.4(11) ?
N2 C8 C9 . . 115.8(10) ?
C10 C8 C9 . . 60.7(9) ?
N2 C8 H8 . . 116.7 ?
C10 C8 H8 . . 116.7 ?
C9 C8 H8 . . 116.7 ?
C8 C9 C10 . . 59.1(9) ?
C8 C9 H9A . . 117.9 ?
C10 C9 H9A . . 117.9 ?
C8 C9 H9B . . 117.9 ?
C10 C9 H9B . . 117.9 ?
H9A C9 H9B . . 115.0 ?
C8 C10 C9 . . 60.2(8) ?
C8 C10 H10A . . 117.8 ?
C9 C10 H10A . . 117.8 ?
C8 C10 H10B . . 117.8 ?
C9 C10 H10B . . 117.8 ?
H10A C10 H10B . . 114.9 ?

loop_
_geom_bond_atom_site_label_1
_geom_bond_atom_site_label_2
_geom_bond_site_symmetry_2
_geom_bond_distance
_geom_bond_publ_flag
Zn1 N1 . 2.041(9) y
Zn1 N2 . 2.073(10) y
Zn1 Br1 . 2.3488(18) y
Zn1 Br2 . 2.3616(19) y
N1 C1 . 1.348(15) ?
N1 C5 . 1.350(15) ?
N2 C6 . 1.279(15) ?
N2 C8 . 1.446(14) ?
C1 C2 . 1.383(18) ?
C1 H1 . 0.9300 ?
C2 C3 . 1.34(2) ?
C2 H2 . 0.9300 ?
C3 C4 . 1.392(19) ?
C3 H3 . 0.9300 ?
C4 C5 . 1.358(17) ?
C4 H4 . 0.9300 ?
C5 C6 . 1.500(15) ?
C6 C7 . 1.514(16) ?
C7 H7A . 0.9600 ?
C7 H7B . 0.9600 ?
C7 H7C . 0.9600 ?
C8 C10 . 1.48(2) ?
C8 C9 . 1.498(18) ?
C8 H8 . 0.9800 ?
C9 C10 . 1.506(19) ?
C9 H9A . 0.9700 ?
C9 H9B . 0.9700 ?
C10 H10A . 0.9700 ?
C10 H10B . 0.9700 ?
